data_4077631
loop_
_publ_author_name
'Witthaut, Daniel'
'Kirschbaum, Kristin'
'Conrad, Olaf'
'Giolando, Dean M.'

_publ_section_title
;
 Isolation of a Catenated Organotelluride Anion in the Sodium Borohydride
 Reduction of Diphenylditelluride
;
_journal_issue 24
_journal_name_full Organometallics
_journal_page_first 5238
_journal_paper_doi 10.1021/om000669e
_journal_volume 19
_journal_year 2000
_chemical_formula_sum 'C42 H35 P Te3'
_chemical_formula_weight 953.47
_chemical_name_systematic
;
?
;
_space_group_IT_number 14
_symmetry_cell_setting monoclinic
_symmetry_space_group_name_Hall '-P 2yn'
_symmetry_space_group_name_H-M 'P 1 21/n 1'
_atom_sites_solution_hydrogens difmap
_atom_sites_solution_primary direct
_atom_sites_solution_secondary difmap
_audit_creation_method SHELXL
_cell_angle_alpha 90.00
_cell_angle_beta 104.177(1)
_cell_angle_gamma 90.00
_cell_formula_units_Z 4
_cell_length_a 9.4626(1)
_cell_length_b 28.8510(2)
_cell_length_c 13.9600(2)
_cell_measurement_reflns_used 8192
_cell_measurement_temperature 180(1)
_cell_measurement_theta_max 28.03
_cell_measurement_theta_min 2.46
_cell_volume 3695.08(7)
_computing_cell_refinement 'Siemens SAINT'
_computing_data_collection 'Siemens SMART'
_computing_data_reduction 'Siemens SAINT'
_computing_molecular_graphics 'Siemens SHELXTL'
_computing_publication_material 'Siemens SHELXTL and the Toledo cifomatic''
_computing_structure_refinement 'SHELXL-93 (Sheldrick, 1993)'
_computing_structure_solution 'SHELXS-86 (Sheldrick, 1990)'
_diffrn_ambient_temperature 180(1)
_diffrn_measurement_device Platform
_diffrn_measurement_method '\w scans'
_diffrn_radiation_monochromator graphite
_diffrn_radiation_source 'Sealed Tube'
_diffrn_radiation_type MoK\a
_diffrn_radiation_wavelength 0.71073
_diffrn_reflns_av_R_equivalents 0.0368
_diffrn_reflns_av_sigmaI/netI 0.0421
_diffrn_reflns_limit_h_max 12
_diffrn_reflns_limit_h_min -8
_diffrn_reflns_limit_k_max 36
_diffrn_reflns_limit_k_min -38
_diffrn_reflns_limit_l_max 18
_diffrn_reflns_limit_l_min -18
_diffrn_reflns_number 25283
_diffrn_reflns_theta_max 28.29
_diffrn_reflns_theta_min 2.33
_exptl_absorpt_coefficient_mu 2.424
_exptl_absorpt_correction_T_max 0.990285
_exptl_absorpt_correction_T_min 0.677910
_exptl_absorpt_correction_type 'Empirical :Multipole Expansion (Blessing, 1995)''
_exptl_crystal_colour 'dark red'
_exptl_crystal_density_diffrn 1.714
_exptl_crystal_density_method '?                 '
_exptl_crystal_description prismatic
_exptl_crystal_F_000 1832
_exptl_crystal_size_max 0.50
_exptl_crystal_size_mid 0.50
_exptl_crystal_size_min 0.22
_refine_diff_density_max 0.807
_refine_diff_density_min -1.349
_refine_diff_density_rms 0.108
_refine_ls_extinction_method none
_refine_ls_goodness_of_fit_all 1.044
_refine_ls_goodness_of_fit_obs 1.083
_refine_ls_hydrogen_treatment refall
_refine_ls_matrix_type full
_refine_ls_number_parameters 555
_refine_ls_number_reflns 9128
_refine_ls_number_restraints 0
_refine_ls_restrained_S_all 1.044
_refine_ls_restrained_S_obs 1.083
_refine_ls_R_factor_all 0.0406
_refine_ls_R_factor_obs 0.0314
_refine_ls_shift/esd_max 0.001
_refine_ls_shift/esd_mean 0.000
_refine_ls_structure_factor_coef Fsqd
_refine_ls_weighting_details 'w=1/[\s^2^(Fo^2^)+(0.0362P)^2^+0.2508P] where P=(Fo^2^+2Fc^2^)/3'
_refine_ls_weighting_scheme calc
_refine_ls_wR_factor_all 0.0758
_refine_ls_wR_factor_obs 0.0723
_reflns_number_observed 7793
_reflns_number_total 9128
_reflns_observed_criterion >2sigma(I)
_cod_data_source_file om000669e.cif
_cod_data_source_block '[Ph4P][(TePh)3]'
_cod_depositor_comments
;
The following automatic conversions were performed:

'_symmetry_cell_setting' value 'Monoclinic' changed to 'monoclinic'
according to /home/saulius/struct/CIF-dictionaries/cif_core.dic
dictionary named 'cif_core.dic' version 2.4.2 from 2011-04-26.

Automatic conversion script
Id: cif_fix_values 1715 2011-07-08 13:25:40Z adriana 

The following automatic conversions were performed:

'_refine_ls_weighting_scheme' value 'calc
w=1/[\s^2^(Fo^2^)+(0.0362P)^2^+0.2508P] where P=(Fo^2^+2Fc^2^)/3' was
changed to 'calc'. New tag '_refine_ls_weighting_details' was
created. The value of the new tag was set to
'w=1/[\s^2^(Fo^2^)+(0.0362P)^2^+0.2508P] where P=(Fo^2^+2Fc^2^)/3'.

Automatic conversion script
Id: cif_fix_values 3143 2015-03-26 13:38:13Z robertas 
;
_cod_original_sg_symbol_H-M 'P2(1)/n  '
_cod_database_code 4077631

loop_
_symmetry_equiv_pos_as_xyz
'x, y, z'
'-x+1/2, y+1/2, -z+1/2'
'-x, -y, -z'
'x-1/2, -y-1/2, z-1/2'

loop_
_atom_site_aniso_label
_atom_site_aniso_U_11
_atom_site_aniso_U_22
_atom_site_aniso_U_33
_atom_site_aniso_U_23
_atom_site_aniso_U_13
_atom_site_aniso_U_12
Te1 0.02804(10) 0.02476(10) 0.02537(9) -0.00138(7) 0.00786(7) -0.00190(7)
Te2 0.03442(11) 0.02491(10) 0.02492(9) -0.00005(7) 0.00850(8) 0.00154(8)
Te3 0.03616(12) 0.02959(11) 0.02343(9) 0.00117(7) -0.00077(8) 0.00342(8)
P1 0.0225(3) 0.0248(3) 0.0209(3) 0.0012(3) 0.0061(3) 0.0016(3)
C1 0.0314(15) 0.0229(13) 0.0239(12) 0.0031(11) 0.0069(11) 0.0015(11)
C2 0.046(2) 0.036(2) 0.0257(14) 0.0006(13) 0.0101(14) -0.0018(15)
C3 0.060(2) 0.040(2) 0.034(2) 0.0068(15) 0.022(2) 0.007(2)
C4 0.042(2) 0.043(2) 0.053(2) 0.017(2) 0.027(2) 0.011(2)
C5 0.028(2) 0.041(2) 0.052(2) 0.009(2) 0.0069(15) -0.0018(14)
C6 0.031(2) 0.037(2) 0.0304(14) 0.0007(13) 0.0052(13) -0.0038(13)
C7 0.0190(13) 0.0284(14) 0.0272(13) -0.0027(11) 0.0081(11) 0.0006(11)
C8 0.0251(15) 0.0299(15) 0.0292(14) 0.0006(12) -0.0002(12) 0.0003(12)
C9 0.037(2) 0.027(2) 0.042(2) -0.0015(14) 0.0038(14) -0.0018(13)
C10 0.042(2) 0.038(2) 0.034(2) -0.0136(14) 0.0100(14) -0.0105(15)
C11 0.038(2) 0.050(2) 0.0242(13) -0.0004(14) 0.0076(13) -0.006(2)
C12 0.033(2) 0.034(2) 0.0263(13) 0.0042(12) 0.0093(12) -0.0011(13)
C13 0.0290(15) 0.0207(13) 0.0261(12) 0.0032(10) 0.0051(11) 0.0017(11)
C14 0.027(2) 0.035(2) 0.0345(14) -0.0061(13) 0.0052(13) -0.0004(13)
C15 0.031(2) 0.041(2) 0.037(2) -0.0080(14) -0.0025(14) -0.0043(14)
C16 0.047(2) 0.036(2) 0.0297(14) -0.0069(13) 0.0064(14) -0.0002(15)
C17 0.044(2) 0.043(2) 0.038(2) -0.0013(15) 0.013(2) 0.013(2)
C18 0.027(2) 0.034(2) 0.0327(15) 0.0033(13) 0.0026(13) 0.0070(13)
C19 0.0235(14) 0.0275(14) 0.0226(12) 0.0023(11) 0.0053(11) 0.0001(11)
C20 0.030(2) 0.038(2) 0.0255(13) -0.0054(13) 0.0087(12) -0.0046(13)
C21 0.032(2) 0.052(2) 0.0253(13) 0.0008(14) 0.0100(13) -0.0008(15)
C22 0.027(2) 0.042(2) 0.040(2) 0.0132(14) 0.0107(13) 0.0019(14)
C23 0.028(2) 0.028(2) 0.054(2) 0.0042(14) 0.0085(15) -0.0015(13)
C24 0.029(2) 0.0270(15) 0.039(2) -0.0039(13) 0.0095(13) -0.0010(12)
C25 0.0252(14) 0.0271(14) 0.0285(13) -0.0006(11) 0.0100(11) 0.0015(11)
C26 0.029(2) 0.034(2) 0.0281(14) -0.0022(13) 0.0054(12) 0.0023(13)
C27 0.037(2) 0.045(2) 0.039(2) -0.0123(15) 0.0177(15) -0.0048(15)
C28 0.043(2) 0.039(2) 0.060(2) -0.016(2) 0.021(2) 0.004(2)
C29 0.056(2) 0.038(2) 0.063(2) -0.001(2) 0.019(2) 0.019(2)
C30 0.048(2) 0.033(2) 0.038(2) 0.0029(14) 0.009(2) 0.0117(15)
C31 0.0226(13) 0.0254(13) 0.0218(11) 0.0005(10) 0.0045(10) 0.0026(11)
C32 0.0213(14) 0.036(2) 0.0297(13) 0.0042(12) 0.0077(11) 0.0041(12)
C33 0.029(2) 0.034(2) 0.0300(14) 0.0072(12) 0.0090(12) 0.0015(12)
C34 0.036(2) 0.030(2) 0.0311(14) 0.0087(13) 0.0083(13) 0.0067(13)
C35 0.029(2) 0.037(2) 0.0339(15) 0.0082(13) 0.0089(13) 0.0125(13)
C36 0.0246(14) 0.034(2) 0.0289(13) 0.0024(12) 0.0106(12) 0.0046(12)
C37 0.0237(14) 0.0293(14) 0.0223(12) 0.0022(11) 0.0066(11) 0.0008(11)
C38 0.035(2) 0.0290(15) 0.0264(13) 0.0032(12) 0.0069(12) -0.0037(12)
C39 0.039(2) 0.036(2) 0.0309(14) -0.0001(13) 0.0051(13) -0.0116(14)
C40 0.034(2) 0.047(2) 0.0238(13) -0.0060(13) 0.0008(13) -0.0068(14)
C41 0.035(2) 0.044(2) 0.0254(13) 0.0075(13) 0.0051(13) 0.0003(14)
C42 0.030(2) 0.036(2) 0.0274(13) 0.0062(12) 0.0052(12) -0.0054(13)

loop_
_atom_site_label
_atom_site_type_symbol
_atom_site_fract_x
_atom_site_fract_y
_atom_site_fract_z
_atom_site_U_iso_or_equiv
_atom_site_thermal_displace_type
_atom_site_occupancy
_atom_site_calc_flag
Te1 Te 0.15022(2) 0.093990(6) 0.723664(13) 0.02583(6) Uani 1 d
Te2 Te 0.31808(2) 0.014781(6) 0.826653(13) 0.02787(6) Uani 1 d
Te3 Te -0.00863(2) 0.182226(7) 0.641436(13) 0.03113(6) Uani 1 d
P1 P 0.16763(8) 0.11263(2) 1.14530(5) 0.02260(14) Uani 1 d
C1 C 0.3211(3) 0.10937(10) 0.6537(2) 0.0260(6) Uani 1 d
C2 C 0.3146(4) 0.09296(12) 0.5585(2) 0.0359(7) Uani 1 d
C3 C 0.4293(5) 0.10142(13) 0.5148(2) 0.0426(8) Uani 1 d
C4 C 0.5499(4) 0.12632(13) 0.5648(3) 0.0433(8) Uani 1 d
C5 C 0.5555(4) 0.14277(13) 0.6575(3) 0.0407(8) Uani 1 d
C6 C 0.4421(4) 0.13408(12) 0.7027(2) 0.0333(7) Uani 1 d
C7 C 0.2567(3) -0.04128(10) 0.7263(2) 0.0245(5) Uani 1 d
C8 C 0.2692(3) -0.08602(11) 0.7635(2) 0.0293(6) Uani 1 d
C9 C 0.2279(4) -0.12382(11) 0.7016(2) 0.0361(7) Uani 1 d
C10 C 0.1725(4) -0.11695(12) 0.6015(2) 0.0379(7) Uani 1 d
C11 C 0.1597(4) -0.07264(13) 0.5633(2) 0.0374(7) Uani 1 d
C12 C 0.2029(3) -0.03462(11) 0.6247(2) 0.0306(6) Uani 1 d
C13 C 0.0454(3) 0.21613(9) 0.7806(2) 0.0255(6) Uani 1 d
C14 C 0.1888(4) 0.21780(11) 0.8357(2) 0.0324(6) Uani 1 d
C15 C 0.2260(4) 0.24055(12) 0.9263(2) 0.0383(7) Uani 1 d
C16 C 0.1207(4) 0.26102(12) 0.9643(2) 0.0382(7) Uani 1 d
C17 C -0.0233(4) 0.25926(13) 0.9106(2) 0.0410(8) Uani 1 d
C18 C -0.0616(4) 0.23682(11) 0.8194(2) 0.0323(6) Uani 1 d
C19 C 0.3221(3) 0.13102(10) 1.1014(2) 0.0246(5) Uani 1 d
C20 C 0.3592(3) 0.10605(12) 1.0257(2) 0.0309(6) Uani 1 d
C21 C 0.4782(4) 0.11941(13) 0.9908(2) 0.0356(7) Uani 1 d
C22 C 0.5601(4) 0.15753(12) 1.0314(2) 0.0359(7) Uani 1 d
C23 C 0.5240(4) 0.18217(11) 1.1069(3) 0.0372(7) Uani 1 d
C24 C 0.4056(3) 0.16899(11) 1.1425(2) 0.0317(6) Uani 1 d
C25 C 0.1081(3) 0.15970(10) 1.2103(2) 0.0263(6) Uani 1 d
C26 C 0.1528(3) 0.16207(11) 1.3127(2) 0.0308(6) Uani 1 d
C27 C 0.1095(4) 0.19973(12) 1.3623(2) 0.0388(7) Uani 1 d
C28 C 0.0253(4) 0.23393(13) 1.3102(3) 0.0459(9) Uani 1 d
C29 C -0.0199(5) 0.23178(14) 1.2084(3) 0.0515(10) Uani 1 d
C30 C 0.0202(4) 0.19464(12) 1.1582(3) 0.0402(8) Uani 1 d
C31 C 0.2163(3) 0.06521(10) 1.2296(2) 0.0234(5) Uani 1 d
C32 C 0.1161(3) 0.04994(11) 1.2823(2) 0.0286(6) Uani 1 d
C33 C 0.1519(3) 0.01314(11) 1.3470(2) 0.0305(6) Uani 1 d
C34 C 0.2877(4) -0.00768(11) 1.3626(2) 0.0323(7) Uani 1 d
C35 C 0.3874(4) 0.00774(11) 1.3122(2) 0.0330(7) Uani 1 d
C36 C 0.3515(3) 0.04375(11) 1.2447(2) 0.0284(6) Uani 1 d
C37 C 0.0247(3) 0.09693(10) 1.0399(2) 0.0249(6) Uani 1 d
C38 C -0.0653(4) 0.05894(11) 1.0421(2) 0.0303(6) Uani 1 d
C39 C -0.1798(4) 0.04940(12) 0.9618(2) 0.0361(7) Uani 1 d
C40 C -0.2046(4) 0.07731(13) 0.8784(2) 0.0359(7) Uani 1 d
C41 C -0.1147(4) 0.11474(12) 0.8752(2) 0.0350(7) Uani 1 d
C42 C 0.0004(4) 0.12457(11) 0.9551(2) 0.0315(6) Uani 1 d
H2 H 0.2328(41) 0.0763(12) 0.5251(26) 0.037(10) Uiso 1 d
H3 H 0.4242(41) 0.0893(13) 0.4492(27) 0.041(10) Uiso 1 d
H4 H 0.6297(42) 0.1336(13) 0.5348(27) 0.045(10) Uiso 1 d
H5 H 0.6260(48) 0.1627(15) 0.6887(31) 0.057(12) Uiso 1 d
H6 H 0.4487(36) 0.1475(11) 0.7658(24) 0.030(8) Uiso 1 d
H8 H 0.3054(41) -0.0902(13) 0.8261(28) 0.039(10) Uiso 1 d
H9 H 0.2317(37) -0.1556(12) 0.7286(25) 0.036(9) Uiso 1 d
H10 H 0.1494(40) -0.1442(13) 0.5646(26) 0.041(10) Uiso 1 d
H11 H 0.1149(44) -0.0670(14) 0.4933(29) 0.053(11) Uiso 1 d
H12 H 0.1911(41) -0.0051(13) 0.5997(27) 0.041(10) Uiso 1 d
H14 H 0.2640(45) 0.2028(13) 0.8120(27) 0.048(11) Uiso 1 d
H15 H 0.3187(46) 0.2404(13) 0.9623(29) 0.046(11) Uiso 1 d
H16 H 0.1425(39) 0.2771(12) 1.0220(26) 0.037(9) Uiso 1 d
H17 H -0.1013(47) 0.2731(14) 0.9368(29) 0.053(11) Uiso 1 d
H18 H -0.1585(42) 0.2347(13) 0.7879(26) 0.037(9) Uiso 1 d
H20 H 0.3025(40) 0.0802(12) 0.9979(25) 0.035(9) Uiso 1 d
H21 H 0.5132(48) 0.0992(15) 0.9445(32) 0.059(12) Uiso 1 d
H22 H 0.6443(52) 0.1643(16) 1.0111(34) 0.072(14) Uiso 1 d
H23 H 0.5829(42) 0.2092(13) 1.1387(26) 0.042(10) Uiso 1 d
H24 H 0.3787(38) 0.1837(12) 1.1917(25) 0.031(9) Uiso 1 d
H26 H 0.2140(40) 0.1410(12) 1.3472(26) 0.035(9) Uiso 1 d
H27 H 0.1511(55) 0.1989(16) 1.4366(36) 0.077(15) Uiso 1 d
H28 H -0.0063(44) 0.2586(14) 1.3395(28) 0.048(11) Uiso 1 d
H29 H -0.0883(56) 0.2540(17) 1.1746(35) 0.078(15) Uiso 1 d
H30 H -0.0254(43) 0.1912(12) 1.0811(27) 0.044(10) Uiso 1 d
H32 H 0.0200(41) 0.0638(12) 1.2733(25) 0.036(9) Uiso 1 d
H33 H 0.0785(35) 0.0008(11) 1.3792(22) 0.023(8) Uiso 1 d
H34 H 0.3185(39) -0.0306(13) 1.4106(26) 0.038(9) Uiso 1 d
H35 H 0.4799(39) -0.0061(12) 1.3186(24) 0.033(9) Uiso 1 d
H36 H 0.4139(37) 0.0530(11) 1.2120(23) 0.027(8) Uiso 1 d
H38 H -0.0532(42) 0.0381(13) 1.1024(27) 0.046(10) Uiso 1 d
H39 H -0.2382(42) 0.0246(13) 0.9666(27) 0.043(10) Uiso 1 d
H40 H -0.2780(39) 0.0717(11) 0.8293(25) 0.029(8) Uiso 1 d
H41 H -0.1379(46) 0.1343(14) 0.8143(30) 0.055(11) Uiso 1 d
H42 H 0.0633(40) 0.1491(12) 0.9540(25) 0.037(9) Uiso 1 d

loop_
_atom_type_symbol
_atom_type_description
_atom_type_scat_dispersion_real
_atom_type_scat_dispersion_imag
_atom_type_scat_source
C C 0.0033 0.0016 'International Tables Vol C Tables 4.2.6.8 and 6.1.1.4'
H H 0.0000 0.0000 'International Tables Vol C Tables 4.2.6.8 and 6.1.1.4'
P P 0.1023 0.0942 'International Tables Vol C Tables 4.2.6.8 and 6.1.1.4'
Te Te -0.5308 1.6751 'International Tables Vol C Tables 4.2.6.8 and 6.1.1.4'

loop_
_geom_angle_atom_site_label_1
_geom_angle_atom_site_label_2
_geom_angle_atom_site_label_3
_geom_angle
C1 Te1 Te2 90.37(7)
C1 Te1 Te3 90.75(7)
Te2 Te1 Te3 172.843(8)
C7 Te2 Te1 103.94(8)
C13 Te3 Te1 93.12(7)
C31 P1 C37 111.52(13)
C31 P1 C19 110.50(13)
C37 P1 C19 107.89(12)
C31 P1 C25 107.88(12)
C37 P1 C25 109.74(13)
C19 P1 C25 109.29(13)
C6 C1 C2 119.0(3)
C6 C1 Te1 120.7(2)
C2 C1 Te1 120.2(2)
C3 C2 C1 120.0(3)
C3 C2 H2 120.8(21)
C1 C2 H2 119.2(22)
C4 C3 C2 120.3(3)
C4 C3 H3 120.5(23)
C2 C3 H3 119.2(23)
C5 C4 C3 119.6(3)
C5 C4 H4 118.6(23)
C3 C4 H4 121.7(23)
C4 C5 C6 120.7(3)
C4 C5 H5 121.9(27)
C6 C5 H5 116.9(27)
C1 C6 C5 120.4(3)
C1 C6 H6 121.9(20)
C5 C6 H6 117.6(20)
C8 C7 C12 119.0(3)
C8 C7 Te2 118.5(2)
C12 C7 Te2 122.5(2)
C7 C8 C9 121.0(3)
C7 C8 H8 119.0(25)
C9 C8 H8 120.1(25)
C10 C9 C8 119.8(3)
C10 C9 H9 119.2(20)
C8 C9 H9 120.9(20)
C11 C10 C9 120.0(3)
C11 C10 H10 125.3(22)
C9 C10 H10 114.6(22)
C10 C11 C12 120.5(3)
C10 C11 H11 121.0(24)
C12 C11 H11 118.4(24)
C11 C12 C7 119.7(3)
C11 C12 H12 120.5(24)
C7 C12 H12 119.6(24)
C14 C13 C18 118.3(3)
C14 C13 Te3 120.5(2)
C18 C13 Te3 121.2(2)
C13 C14 C15 121.0(3)
C13 C14 H14 120.0(24)
C15 C14 H14 118.9(24)
C16 C15 C14 120.6(3)
C16 C15 H15 119.2(24)
C14 C15 H15 120.1(24)
C15 C16 C17 119.1(3)
C15 C16 H16 122.3(23)
C17 C16 H16 118.5(23)
C16 C17 C18 120.8(3)
C16 C17 H17 120.8(24)
C18 C17 H17 118.4(25)
C13 C18 C17 120.1(3)
C13 C18 H18 121.4(22)
C17 C18 H18 118.3(22)
C24 C19 C20 119.8(3)
C24 C19 P1 121.3(2)
C20 C19 P1 118.9(2)
C21 C20 C19 120.0(3)
C21 C20 H20 120.3(21)
C19 C20 H20 119.7(21)
C22 C21 C20 119.9(3)
C22 C21 H21 119.6(26)
C20 C21 H21 119.9(26)
C23 C22 C21 120.3(3)
C23 C22 H22 121.0(30)
C21 C22 H22 118.4(29)
C22 C23 C24 120.3(3)
C22 C23 H23 121.8(20)
C24 C23 H23 117.9(20)
C23 C24 C19 119.8(3)
C23 C24 H24 123.4(22)
C19 C24 H24 116.8(22)
C26 C25 C30 119.6(3)
C26 C25 P1 120.1(2)
C30 C25 P1 120.2(2)
C25 C26 C27 119.6(3)
C25 C26 H26 121.0(22)
C27 C26 H26 119.3(22)
C28 C27 C26 120.1(3)
C28 C27 H27 126.4(27)
C26 C27 H27 113.5(27)
C27 C28 C29 120.7(3)
C27 C28 H28 122.8(25)
C29 C28 H28 116.5(25)
C28 C29 C30 120.1(4)
C28 C29 H29 118.9(29)
C30 C29 H29 120.5(30)
C29 C30 C25 119.9(3)
C29 C30 H30 119.5(20)
C25 C30 H30 120.3(20)
C36 C31 C32 119.7(3)
C36 C31 P1 121.2(2)
C32 C31 P1 119.1(2)
C33 C32 C31 119.6(3)
C33 C32 H32 118.2(20)
C31 C32 H32 122.2(20)
C32 C33 C34 120.3(3)
C32 C33 H33 119.4(19)
C34 C33 H33 120.2(18)
C35 C34 C33 120.2(3)
C35 C34 H34 117.5(22)
C33 C34 H34 122.1(22)
C34 C35 C36 120.2(3)
C34 C35 H35 123.1(20)
C36 C35 H35 116.6(20)
C35 C36 C31 120.0(3)
C35 C36 H36 120.0(22)
C31 C36 H36 120.0(22)
C38 C37 C42 119.5(3)
C38 C37 P1 121.5(2)
C42 C37 P1 119.0(2)
C39 C38 C37 120.0(3)
C39 C38 H38 117.4(22)
C37 C38 H38 122.5(22)
C38 C39 C40 120.2(3)
C38 C39 H39 117.5(24)
C40 C39 H39 122.2(24)
C41 C40 C39 120.1(3)
C41 C40 H40 120.1(22)
C39 C40 H40 119.7(22)
C40 C41 C42 120.2(3)
C40 C41 H41 117.5(25)
C42 C41 H41 122.3(25)
C41 C42 C37 119.9(3)
C41 C42 H42 121.6(22)
C37 C42 H42 118.5(22)

loop_
_geom_bond_atom_site_label_1
_geom_bond_atom_site_label_2
_geom_bond_distance
Te1 C1 2.130(3)
Te1 Te2 2.9485(3)
Te1 Te3 3.0352(3)
Te2 C7 2.125(3)
Te3 C13 2.123(3)
P1 C31 1.790(3)
P1 C37 1.796(3)
P1 C19 1.798(3)
P1 C25 1.799(3)
C1 C6 1.380(4)
C1 C2 1.398(4)
C2 C3 1.391(5)
C2 H2 0.93(4)
C3 C4 1.384(6)
C3 H3 0.97(4)
C4 C5 1.367(5)
C4 H4 0.97(4)
C5 C6 1.394(5)
C5 H5 0.91(4)
C6 H6 0.95(3)
C7 C8 1.385(4)
C7 C12 1.398(4)
C8 C9 1.387(4)
C8 H8 0.87(4)
C9 C10 1.381(5)
C9 H9 0.99(4)
C10 C11 1.379(5)
C10 H10 0.94(4)
C11 C12 1.391(5)
C11 H11 0.98(4)
C12 H12 0.92(4)
C13 C14 1.387(4)
C13 C18 1.394(4)
C14 C15 1.391(4)
C14 H14 0.96(4)
C15 C16 1.371(5)
C15 H15 0.90(4)
C16 C17 1.386(5)
C16 H16 0.91(4)
C17 C18 1.395(5)
C17 H17 0.98(4)
C18 H18 0.92(4)
C19 C24 1.389(4)
C19 C20 1.394(4)
C20 C21 1.387(4)
C20 H20 0.95(4)
C21 C22 1.384(5)
C21 H21 0.99(4)
C22 C23 1.381(5)
C22 H22 0.93(5)
C23 C24 1.386(5)
C23 H23 1.00(4)
C24 H24 0.90(3)
C25 C26 1.390(4)
C25 C30 1.393(4)
C26 C27 1.402(4)
C26 H26 0.89(4)
C27 C28 1.362(5)
C27 H27 1.02(5)
C28 C29 1.381(6)
C28 H28 0.91(4)
C29 C30 1.384(5)
C29 H29 0.95(5)
C30 H30 1.06(4)
C31 C36 1.390(4)
C31 C32 1.405(4)
C32 C33 1.381(4)
C32 H32 0.97(4)
C33 C34 1.387(4)
C33 H33 0.98(3)
C34 C35 1.381(4)
C34 H34 0.94(4)
C35 C36 1.387(4)
C35 H35 0.95(4)
C36 H36 0.87(3)
C37 C38 1.393(4)
C37 C42 1.399(4)
C38 C39 1.383(4)
C38 H38 1.02(4)
C39 C40 1.388(5)
C39 H39 0.92(4)
C40 C41 1.382(5)
C40 H40 0.86(4)
C41 C42 1.384(4)
C41 H41 1.00(4)
C42 H42 0.93(4)
